data_2005976
loop_
_publ_author_name
'Jes\'us Di\'anez, M.'
'Estrada, M. D.'
'L\'opez-Castro, A.'
'P\'erez-Garrido, S.'

_publ_section_title <i>N</i>-Acetyl-2,3,4,6-tetra-<i>O</i>-acetyl-<i>N</i>-benzyl-\b-<small>D</small>-glucopyranosylamine
_journal_issue 3
_journal_name_full 'Acta Crystallographica Section C'
_journal_page_first 378
_journal_page_last 379
_journal_paper_doi 10.1107/S0108270196014230
_journal_volume 53
_journal_year 1997
_chemical_formula_sum 'C23 H29 N O10'
_chemical_formula_weight 479.47
_chemical_melting_point 394.1(10)
_chemical_name_systematic
;
 ?
;
_space_group_IT_number 4
_symmetry_cell_setting monoclinic
_symmetry_space_group_name_Hall 'P 2yb'
_symmetry_space_group_name_H-M 'P 1 21 1'
_audit_creation_method SHELXL
_cell_angle_alpha 90.00
_cell_angle_beta 107.14(4)
_cell_angle_gamma 90.00
_cell_formula_units_Z 2
_cell_length_a 12.1510(10)
_cell_length_b 9.8460(10)
_cell_length_c 10.6420(10)
_cell_measurement_reflns_used 25
_cell_measurement_temperature 293(2)
_cell_measurement_theta_max 10
_cell_measurement_theta_min 5
_cell_volume 1216.6(3)
_computing_cell_refinement 'SET4 (de Boer & Duisenberg, 1984) and CELDIM (Rettig, 1989)'
_computing_data_collection 'CAD4 Software (Enraf-Nonius, 1989)'
_computing_data_reduction 'XRAY76 (Stewart et al., 1980)'
_computing_molecular_graphics 'PLATON (Spek, 1994)'
_computing_publication_material 'SHELXL93 and PARST95 (Nardelli, 1995)'
_computing_structure_refinement 'SHELXL93 (Sheldrick, 1993)'
_computing_structure_solution 'SIR92 (Altomare et al., 1994)'
_diffrn_ambient_temperature 293(2)
_diffrn_measurement_device 'Enraf-Nonius CAD4'
_diffrn_measurement_method \w-2\q
_diffrn_radiation_monochromator graphite
_diffrn_radiation_source 'fine-focus sealed tube'
_diffrn_radiation_type MoK\a
_diffrn_radiation_wavelength 0.71070
_diffrn_reflns_av_R_equivalents 0.0000
_diffrn_reflns_av_sigmaI/netI 0.0190
_diffrn_reflns_limit_h_max 17
_diffrn_reflns_limit_h_min 0
_diffrn_reflns_limit_k_max 13
_diffrn_reflns_limit_k_min 0
_diffrn_reflns_limit_l_max 14
_diffrn_reflns_limit_l_min -14
_diffrn_reflns_number 3677
_diffrn_reflns_theta_max 29.83
_diffrn_reflns_theta_min 2.00
_diffrn_standards_decay_% none
_diffrn_standards_interval_count 100
_diffrn_standards_number 3
_exptl_absorpt_coefficient_mu 0.103
_exptl_absorpt_correction_type none
_exptl_crystal_colour colourless
_exptl_crystal_density_diffrn 1.309
_exptl_crystal_density_meas 1.32
_exptl_crystal_density_method 'by flotation in ethanol/bromobenzene'
_exptl_crystal_description cube
_exptl_crystal_F_000 508
_exptl_crystal_size_max 0.4
_exptl_crystal_size_mid 0.4
_exptl_crystal_size_min 0.4
_refine_diff_density_max 0.26
_refine_diff_density_min -0.33
_refine_ls_abs_structure_details 'Flack H D (1983), Acta Cryst. A39, 876-881'
_refine_ls_extinction_coef none
_refine_ls_extinction_method none
_refine_ls_goodness_of_fit_all 1.094
_refine_ls_goodness_of_fit_obs 1.035
_refine_ls_hydrogen_treatment noref
_refine_ls_matrix_type full
_refine_ls_number_parameters 307
_refine_ls_number_reflns 3677
_refine_ls_number_restraints 1
_refine_ls_restrained_S_all 1.094
_refine_ls_restrained_S_obs 1.035
_refine_ls_R_factor_all 0.0646
_refine_ls_R_factor_obs 0.0485
_refine_ls_shift/esd_max -0.077
_refine_ls_shift/esd_mean 0.010
_refine_ls_structure_factor_coef Fsqd
_refine_ls_weighting_details 'w=1/[\s^2^(Fo^2^)+(0.0997P)^2^+0.0201P] where P=(Fo^2^+2Fc^2^)/3'
_refine_ls_weighting_scheme calc
_refine_ls_wR_factor_all 0.1568
_refine_ls_wR_factor_obs 0.1275
_reflns_number_observed 2812
_reflns_number_total 3677
_reflns_observed_criterion >2sigma(I)
_cod_data_source_file bm1091.cif
_cod_data_source_block c155
_cod_depositor_comments
;
The following automatic conversions were performed:
'_symmetry_cell_setting' value 'Monoclinic' changed to 'monoclinic'
according to '/home/saulius/struct/CIF-dictionaries/cif_core.dic'
dictionary named 'cif_core.dic' version 2.4.1 from 2010-06-29.

Automatic conversion script
Id: cif_fix_enum 1527 2010-12-29 10:47:43Z saulius 

The following automatic conversions were performed:

'_chemical_melting_point' value '120-122\%C' was changed to
'394.1(10)' - it was converted from degrees Celsius(C) to Kelvins(K),
the average value was taken and precision was
estimated.

'_symmetry_cell_setting' value 'Monoclinic' changed to
'monoclinic' according to
/home/saulius/struct/CIF-dictionaries/cif_core.dic dictionary named
'cif_core.dic' version 2.4.1 from 2010-06-29.

Automatic conversion script
Id: cif_fix_values 1715 2011-07-08 13:25:40Z adriana 

The following automatic conversions were performed:

'_refine_ls_weighting_scheme' value 'calc
w=1/[\s^2^(Fo^2^)+(0.0997P)^2^+0.0201P] where P=(Fo^2^+2Fc^2^)/3' was
changed to 'calc'. New tag '_refine_ls_weighting_details' was
created. The value of the new tag was set to
'w=1/[\s^2^(Fo^2^)+(0.0997P)^2^+0.0201P] where P=(Fo^2^+2Fc^2^)/3'.

Automatic conversion script
Id: cif_fix_values 3143 2015-03-26 13:38:13Z robertas 
;
_cod_original_cell_volume 1216.7(2)
_cod_original_sg_symbol_H-M 'P 21'
_cod_database_code 2005976

loop_
_symmetry_equiv_pos_as_xyz
'x, y, z'
'-x, y+1/2, -z'

loop_
_atom_site_aniso_label
_atom_site_aniso_U_11
_atom_site_aniso_U_12
_atom_site_aniso_U_13
_atom_site_aniso_U_22
_atom_site_aniso_U_23
_atom_site_aniso_U_33
O 0.0402(8) 0.0021(8) 0.0170(7) 0.0446(9) 0.0116(8) 0.0407(8)
O2 0.0474(9) -0.0012(8) 0.0103(7) 0.0455(10) 0.0068(7) 0.0343(8)
O3 0.0472(9) 0.0100(8) 0.0047(7) 0.0460(10) 0.0029(8) 0.0379(9)
O4 0.0405(8) -0.0026(8) 0.0177(7) 0.0588(11) -0.0067(9) 0.0420(9)
O12 0.0674(14) 0.0150(13) 0.0385(13) 0.078(2) -0.0113(15) 0.084(2)
O22 0.122(2) -0.0216(15) 0.032(2) 0.0501(14) 0.0029(13) 0.069(2)
O32 0.0717(15) 0.0290(14) -0.0080(10) 0.087(2) 0.0023(13) 0.0469(12)
O42 0.082(2) -0.017(2) 0.0288(13) 0.111(3) -0.042(2) 0.066(2)
O6 0.0633(11) 0.0013(12) 0.0172(9) 0.0733(15) 0.0185(10) 0.0424(10)
O62 0.222(5) -0.063(4) 0.086(3) 0.127(4) -0.008(2) 0.074(2)
N1 0.0443(10) 0.0022(9) 0.0187(9) 0.0436(12) 0.0042(9) 0.0441(11)
C1 0.0365(11) 0.0001(9) 0.0120(9) 0.0390(11) 0.0036(9) 0.0355(11)
C2 0.0367(10) 0.0002(9) 0.0066(8) 0.0394(12) 0.0050(9) 0.0297(10)
C3 0.0376(11) 0.0021(10) 0.0071(8) 0.0421(12) 0.0013(9) 0.0325(10)
C4 0.0361(10) -0.0020(10) 0.0092(8) 0.0440(13) 0.0013(10) 0.0345(10)
C5 0.0408(11) -0.0034(10) 0.0167(10) 0.0418(12) 0.0044(11) 0.0462(12)
C11 0.060(2) 0.0082(14) 0.0227(12) 0.052(2) 0.0019(13) 0.0463(13)
C12 0.074(2) 0.000(2) 0.025(2) 0.053(2) -0.014(2) 0.074(2)
C13 0.0387(11) -0.0031(11) 0.0197(11) 0.0492(14) 0.0094(12) 0.0546(14)
C14 0.0326(10) -0.0040(10) 0.0146(10) 0.0498(14) 0.0034(12) 0.0543(14)
C15 0.0458(14) -0.0088(14) 0.0090(13) 0.058(2) -0.011(2) 0.072(2)
C16 0.060(2) -0.018(2) 0.012(2) 0.098(3) -0.026(2) 0.071(2)
C17 0.056(2) -0.022(2) 0.009(2) 0.112(4) 0.005(2) 0.057(2)
C18 0.060(2) 0.000(2) 0.009(2) 0.082(3) 0.028(2) 0.069(2)
C19 0.056(2) 0.0049(14) 0.0180(13) 0.053(2) 0.0137(15) 0.064(2)
C21 0.0551(15) 0.0055(12) 0.0221(13) 0.0445(14) 0.0151(13) 0.0524(15)
C22 0.076(2) 0.013(2) 0.028(2) 0.084(3) 0.039(2) 0.065(2)
C31 0.0523(15) 0.0187(13) 0.0096(11) 0.059(2) 0.0063(13) 0.0430(13)
C32 0.093(3) 0.037(2) 0.009(2) 0.068(2) 0.002(2) 0.062(2)
C41 0.056(2) 0.0052(13) 0.0249(12) 0.055(2) -0.0067(13) 0.0475(15)
C42 0.069(2) 0.002(2) 0.048(2) 0.069(2) -0.009(2) 0.076(2)
C6 0.060(2) 0.0034(13) 0.0300(13) 0.0465(15) 0.0166(13) 0.059(2)
C61 0.114(3) 0.009(2) 0.042(2) 0.073(2) 0.012(2) 0.055(2)
C62 0.147(5) -0.011(3) 0.031(3) 0.098(4) 0.004(2) 0.060(2)

loop_
_atom_site_label
_atom_site_occupancy
_atom_site_fract_x
_atom_site_fract_y
_atom_site_fract_z
_atom_site_U_iso_or_equiv
_atom_site_thermal_displace_type
_atom_site_calc_flag
_atom_site_disorder_group
_atom_site_type_symbol
H1 1 0.2139 0.0808 0.0878 0.035 Uiso d . H
H2 1 0.3037 0.3327 0.2203 0.035 Uiso d . H
H3 1 0.0673 0.2539 0.1166 0.037 Uiso d . H
H4 1 0.1892 0.2663 0.3942 0.038 Uiso d . H
H5 1 0.1233 0.0187 0.2491 0.040 Uiso d . H
HA12 1 0.3356 -0.2037 0.0895 0.065 Uiso d . H
HB12 1 0.2960 -0.1417 -0.0594 0.065 Uiso d . H
HC12 1 0.2292 -0.1002 0.0444 0.065 Uiso d . H
HA13 1 0.4549 0.2967 0.1498 0.044 Uiso d . H
HB13 1 0.5372 0.1885 0.1261 0.044 Uiso d . H
H15 1 0.4872 0.3817 0.3643 0.059 Uiso d . H
H16 1 0.5674 0.3611 0.6007 0.075 Uiso d . H
H17 1 0.6631 0.1558 0.6909 0.079 Uiso d . H
H18 1 0.6848 -0.0254 0.5491 0.071 Uiso d . H
H19 1 0.6005 -0.0067 0.3137 0.056 Uiso d . H
HA22 1 0.1303 0.4841 -0.1733 0.065 Uiso d . H
HB22 1 0.2546 0.4324 -0.1853 0.065 Uiso d . H
HC22 1 0.2372 0.5904 -0.1499 0.065 Uiso d . H
HA32 1 0.1045 0.6920 0.1983 0.079 Uiso d . H
HB32 1 0.0020 0.6438 0.2590 0.079 Uiso d . H
HC32 1 -0.0299 0.7017 0.1087 0.079 Uiso d . H
HA42 1 -0.1221 0.0882 0.4317 0.063 Uiso d . H
HB42 1 -0.1791 0.2299 0.3623 0.063 Uiso d . H
HC42 1 -0.1354 0.2174 0.5223 0.063 Uiso d . H
HA6 1 0.1280 -0.0145 0.4681 0.049 Uiso d . H
HB6 1 0.2278 -0.0949 0.4439 0.049 Uiso d . H
HA62 1 0.4233 0.0881 0.8267 0.095 Uiso d . H
HB62 1 0.3321 0.2134 0.8096 0.095 Uiso d . H
HC62 1 0.4306 0.2165 0.7397 0.095 Uiso d . H
O 1 0.28903(14) 0.0757(2) 0.2864(2) 0.0408(4) Uani d . O
O2 1 0.2226(2) 0.3259(2) 0.0231(2) 0.0428(4) Uani d . O
O3 1 0.1105(2) 0.4317(2) 0.2187(2) 0.0454(4) Uani d . O
O4 1 0.0207(2) 0.2025(2) 0.3269(2) 0.0459(4) Uani d . O
O12 1 0.4974(2) -0.0417(3) 0.0636(3) 0.0732(7) Uani d . O
O22 1 0.2996(3) 0.5282(3) 0.0954(3) 0.0798(8) Uani d . O
O32 1 -0.0165(2) 0.4630(3) 0.0199(2) 0.0742(8) Uani d . O
O42 1 0.0647(3) 0.3021(4) 0.5252(3) 0.0845(9) Uani d . O
O6 1 0.2830(2) 0.0821(3) 0.5454(2) 0.0593(6) Uani d . O
O62 1 0.2147(5) -0.0050(5) 0.7004(3) 0.132(2) Uani d . O
N1 1 0.3821(2) 0.1061(2) 0.1255(2) 0.0428(5) Uani d . N
C1 1 0.2761(2) 0.1286(3) 0.1571(2) 0.0367(5) Uani d . C
C2 1 0.2420(2) 0.2782(3) 0.1558(2) 0.0360(5) Uani d . C
C3 1 0.1296(2) 0.2914(3) 0.1920(2) 0.0381(5) Uani d . C
C4 1 0.1363(2) 0.2153(3) 0.3187(2) 0.0384(5) Uani d .. C
C5 1 0.1820(2) 0.0723(3) 0.3162(3) 0.0421(5) Uani d . C
C11 1 0.4033(3) -0.0172(3) 0.0752(3) 0.0514(6) Uani d . C
C12 1 0.3086(3) -0.1199(4) 0.0353(4) 0.0663(9) Uani d . C
C13 1 0.4800(2) 0.2000(3) 0.1754(3) 0.0462(6) Uani d . C
C14 1 0.5351(2) 0.1890(3) 0.3220(3) 0.0452(6) Uani d . C
C15 1 0.5275(3) 0.2953(4) 0.4039(4) 0.0604(8) Uani d . C
C16 1 0.5755(3) 0.2799(5) 0.5403(4) 0.0779(12) Uani d . C
C17 1 0.6304(3) 0.1642(6) 0.5929(4) 0.0765(12) Uani d . C
C18 1 0.6407(3) 0.0612(5) 0.5117(4) 0.0725(10) Uani d . C
C19 1 0.5930(3) 0.0715(4) 0.3752(3) 0.0577(7) Uani d . C
C21 1 0.2524(3) 0.4561(3) 0.0062(3) 0.0493(6) Uani d . C
C22 1 0.2159(3) 0.4928(5) -0.1349(4) 0.0733(11) Uani d . C
C31 1 0.0340(3) 0.5057(4) 0.1261(3) 0.0523(7) Uani d . C
C32 1 0.0235(4) 0.6447(5) 0.1766(4) 0.0775(12) Uani d . C
C41 1 -0.0017(3) 0.2402(3) 0.4392(3) 0.0510(7) Uani d . C
C42 1 -0.1172(3) 0.1892(4) 0.4381(4) 0.0656(9) Uani d . C
C6 1 0.2024(3) 0.0018(3) 0.4469(3) 0.0526(7) Uani d . C
C61 1 0.2818(4) 0.0689(5) 0.6708(4) 0.0771(11) Uani d . C
C62 1 0.3712(6) 0.1532(7) 0.7606(5) 0.102(2) Uani d . C

loop_
_atom_type_symbol
_atom_type_description
_atom_type_scat_dispersion_real
_atom_type_scat_dispersion_imag
_atom_type_scat_source
C C 0.0033 0.0016 'International Tables Vol C Tables 4.2.6.8 and 6.1.1.4'
O O 0.0106 0.0060 'International Tables Vol C Tables 4.2.6.8 and 6.1.1.4'
H H 0.0000 0.0000 'International Tables Vol C Tables 4.2.6.8 and 6.1.1.4'
N N 0.0061 0.0033 'International Tables Vol C Tables 4.2.6.8 and 6.1.1.4'

loop_
_geom_angle_atom_site_label_1
_geom_angle_atom_site_label_2
_geom_angle_atom_site_label_3
_geom_angle
_geom_angle_publ_flag
C5 O C1 111.8(2) ?
C21 O2 C2 117.7(2) ?
C31 O3 C3 119.3(2) ?
C41 O4 C4 118.9(2) ?
C61 O6 C6 117.7(3) ?
C11 N1 C1 120.5(2) yes
C11 N1 C13 117.9(2) yes
C1 N1 C13 120.0(2) yes
O C1 N1 108.4(2) ?
O C1 C2 108.2(2) ?
N1 C1 C2 113.8(2) ?
O2 C2 C1 106.8(2) ?
O2 C2 C3 108.6(2) ?
C1 C2 C3 109.8(2) ?
O3 C3 C4 105.4(2) ?
O3 C3 C2 109.8(2) ?
C4 C3 C2 111.3(2) ?
O4 C4 C5 106.8(2) ?
O4 C4 C3 107.4(2) ?
C5 C4 C3 111.4(2) ?
O C5 C6 107.6(2) ?
O C5 C4 110.2(2) ?
C6 C5 C4 111.9(2) ?
O12 C11 N1 120.3(3) yes
O12 C11 C12 120.5(3) yes
N1 C11 C12 119.2(3) yes
N1 C13 C14 113.1(2) yes
C15 C14 C19 119.7(3) ?
C15 C14 C13 120.3(3) ?
C19 C14 C13 120.0(3) ?
C14 C15 C16 119.0(4) ?
C17 C16 C15 121.4(4) ?
C16 C17 C18 119.4(4) ?
C17 C18 C19 121.1(4) ?
C14 C19 C18 119.3(4) ?
O22 C21 O2 122.9(3) ?
O22 C21 C22 126.5(3) ?
O2 C21 C22 110.6(3) ?
O32 C31 O3 123.5(3) ?
O32 C31 C32 126.2(3) ?
O3 C31 C32 110.3(3) ?
O42 C41 O4 123.4(3) ?
O42 C41 C42 127.0(3) ?
O4 C41 C42 109.5(3) ?
O6 C6 C5 108.0(2) ?
O62 C61 O6 121.7(4) ?
O62 C61 C62 126.7(4) ?
O6 C61 C62 111.6(4) ?

loop_
_geom_bond_atom_site_label_1
_geom_bond_atom_site_label_2
_geom_bond_site_symmetry_2
_geom_bond_distance
_geom_bond_publ_flag
O C5 . 1.427(3) ?
O C1 . 1.435(3) ?
O2 C21 . 1.358(4) ?
O2 C2 . 1.440(3) yes
O3 C31 . 1.352(3) ?
O3 C3 . 1.442(3) yes
O4 C41 . 1.354(3) ?
O4 C4 . 1.438(3) yes
O12 C11 . 1.210(4) yes
O22 C21 . 1.189(4) ?
O32 C31 . 1.193(4) ?
O42 C41 . 1.194(4) ?
O6 C61 . 1.344(4) ?
O6 C6 . 1.442(4) ?
O62 C61 . 1.202(6) ?
N1 C11 . 1.381(4) yes
N1 C1 . 1.441(3) yes
N1 C13 . 1.476(4) yes
C1 C2 . 1.529(3) ?
C2 C3 . 1.530(3) ?
C3 C4 . 1.524(3) ?
C4 C5 . 1.516(4) ?
C5 C6 . 1.509(4) yes
C11 C12 . 1.497(5) yes
C13 C14 . 1.509(4) ?
C14 C15 . 1.382(5) ?
C14 C19 . 1.385(4) ?
C15 C16 . 1.405(6) ?
C16 C17 . 1.355(7) ?
C17 C18 . 1.362(7) ?
C18 C19 . 1.400(5) ?
C21 C22 . 1.480(4) ?
C31 C32 . 1.489(5) ?
C41 C42 . 1.487(5) ?
C61 C62 . 1.473(8) ?

loop_
_cod_related_entry_id
_cod_related_entry_database
_cod_related_entry_code
1 ChemSpider 21186523
